data_2212463
loop_
_publ_author_name
'Jing Qian'
'Wu Gu'
'Shi-Ping Yan'
'Dai-Zheng Liao'
'Peng Cheng'

_publ_section_title
Di-\m-azido-\k^4^<i>N</i>:<i>N</i>-bis{(azido-\k<i>N</i>)[<i>N</i>,<i>N</i>-bis(2-pyridylmethyl-\k<i>N</i>)ethylamine]manganese(II)}
_journal_coeditor_code BI2156
_journal_issue 3
_journal_name_full 'Acta Crystallographica Section E'
_journal_page_first m687
_journal_page_last m688
_journal_paper_doi 10.1107/S1600536807005405
_journal_volume 63
_journal_year 2007
_chemical_formula_iupac '[Mn2 (N3)4 (C14 H17 N3)2]'
_chemical_formula_moiety 'C28 H34 Mn2 N18'
_chemical_formula_sum 'C28 H34 Mn2 N18'
_chemical_formula_weight 732.61
_chemical_name_common '[Mn2(bpea)2(\m2-N3)2(N3)2]'
_space_group_IT_number 2
_symmetry_cell_setting triclinic
_symmetry_space_group_name_Hall '-P 1'
_symmetry_space_group_name_H-M 'P -1'
_atom_sites_solution_hydrogens geom
_atom_sites_solution_primary direct
_atom_sites_solution_secondary difmap
_cell_angle_alpha 74.254(2)
_cell_angle_beta 76.212(2)
_cell_angle_gamma 75.797(3)
_cell_formula_units_Z 1
_cell_length_a 8.8943(18)
_cell_length_b 9.1784(19)
_cell_length_c 10.963(2)
_cell_measurement_reflns_used 3298
_cell_measurement_temperature 293(2)
_cell_measurement_theta_max 27.80
_cell_measurement_theta_min 2.70
_cell_volume 820.8(3)
_computing_cell_refinement 'SAINT (Bruker, 1997)'
_computing_data_collection 'SMART (Bruker, 1997)'
_computing_data_reduction SAINT
_computing_molecular_graphics 'SHELXTL (Bruker, 1997)'
_computing_publication_material SHELXTL
_computing_structure_refinement 'SHELXL97 (Sheldrick, 1997)'
_computing_structure_solution 'SHELXS97 (Sheldrick, 1997)'
_diffrn_ambient_temperature 293(2)
_diffrn_measured_fraction_theta_full 0.984
_diffrn_measured_fraction_theta_max 0.984
_diffrn_measurement_device_type 'Bruker SMART CCD'
_diffrn_measurement_method '\f and \w'
_diffrn_radiation_monochromator graphite
_diffrn_radiation_source 'fine-focus sealed tube'
_diffrn_radiation_type MoK\a
_diffrn_radiation_wavelength 0.71073
_diffrn_reflns_av_R_equivalents 0.0104
_diffrn_reflns_av_sigmaI/netI 0.0168
_diffrn_reflns_limit_h_max 10
_diffrn_reflns_limit_h_min -9
_diffrn_reflns_limit_k_max 10
_diffrn_reflns_limit_k_min -10
_diffrn_reflns_limit_l_max 13
_diffrn_reflns_limit_l_min -13
_diffrn_reflns_number 4422
_diffrn_reflns_theta_full 25.02
_diffrn_reflns_theta_max 25.02
_diffrn_reflns_theta_min 1.96
_diffrn_standards_number 0
_exptl_absorpt_coefficient_mu 0.821
_exptl_absorpt_correction_T_max 0.891
_exptl_absorpt_correction_T_min 0.742
_exptl_absorpt_correction_type multi-scan
_exptl_absorpt_process_details '(SADABS; Sheldrick, 1996)'
_exptl_crystal_colour colourless
_exptl_crystal_density_diffrn 1.482
_exptl_crystal_density_method 'not measured'
_exptl_crystal_description block
_exptl_crystal_F_000 378
_exptl_crystal_size_max 0.36
_exptl_crystal_size_mid 0.22
_exptl_crystal_size_min 0.14
_refine_diff_density_max 0.363
_refine_diff_density_min -0.235
_refine_ls_extinction_method none
_refine_ls_goodness_of_fit_ref 1.061
_refine_ls_hydrogen_treatment constr
_refine_ls_matrix_type full
_refine_ls_number_parameters 218
_refine_ls_number_reflns 2851
_refine_ls_number_restraints 0
_refine_ls_restrained_S_all 1.061
_refine_ls_R_factor_all 0.0288
_refine_ls_R_factor_gt 0.0262
_refine_ls_shift/su_max 0.000
_refine_ls_shift/su_mean 0.000
_refine_ls_structure_factor_coef Fsqd
_refine_ls_weighting_details 'calc w=1/[\s^2^(Fo^2^)+(0.0298P)^2^+0.423P] where P=(Fo^2^+2Fc^2^)/3'
_refine_ls_weighting_scheme calc
_refine_ls_wR_factor_gt 0.0682
_refine_ls_wR_factor_ref 0.0694
_reflns_number_gt 2627
_reflns_number_total 2851
_reflns_threshold_expression I>2\s(I)
_cod_data_source_file bi2156.cif
_cod_data_source_block I
_cod_database_code 2212463
_cod_database_fobs_code 2212463

loop_
_symmetry_equiv_pos_as_xyz
'x, y, z'
'-x, -y, -z'

loop_
_atom_site_type_symbol
_atom_site_label
_atom_site_fract_x
_atom_site_fract_y
_atom_site_fract_z
_atom_site_U_iso_or_equiv
_atom_site_adp_type
_atom_site_calc_flag
_atom_site_refinement_flags
_atom_site_occupancy
Mn Mn1 0.48019(3) 0.06585(3) 0.33525(2) 0.03146(10) Uani d . 1
N N1 0.62510(19) -0.05477(19) 0.17180(15) 0.0399(4) Uani d . 1
N N2 0.33657(18) -0.11375(17) 0.32158(14) 0.0339(3) Uani d . 1
N N3 0.24754(17) 0.19962(17) 0.27929(14) 0.0335(3) Uani d . 1
N N4 0.59403(18) 0.26502(19) 0.25100(17) 0.0408(4) Uani d . 1
N N5 0.6488(2) 0.3005(2) 0.1416(2) 0.0602(5) Uani d . 1
N N6 0.7094(4) 0.3445(3) 0.0305(3) 0.0953(9) Uani d . 1
N N7 0.64453(19) -0.08553(19) 0.46262(15) 0.0421(4) Uani d . 1
N N8 0.75848(18) -0.17766(18) 0.43475(15) 0.0372(4) Uani d . 1
N N9 0.8692(2) -0.2657(2) 0.4075(2) 0.0667(6) Uani d . 1
C C1 0.7811(2) -0.0665(3) 0.13284(19) 0.0485(5) Uani d . 1
H H1 0.8298 0.0020 0.1510 0.058 Uiso calc R 1
C C2 0.8729(3) -0.1755(3) 0.0671(2) 0.0585(6) Uani d . 1
H H2 0.9812 -0.1807 0.0414 0.070 Uiso calc R 1
C C3 0.8009(3) -0.2758(3) 0.0405(2) 0.0635(7) Uani d . 1
H H3 0.8606 -0.3517 -0.0023 0.076 Uiso calc R 1
C C4 0.6395(3) -0.2644(3) 0.0773(2) 0.0556(6) Uani d . 1
H H4 0.5888 -0.3310 0.0587 0.067 Uiso calc R 1
C C5 0.5548(2) -0.1511(2) 0.14271(17) 0.0405(4) Uani d . 1
C C6 0.3794(2) -0.1270(2) 0.18594(19) 0.0429(5) Uani d . 1
H H6A 0.3301 -0.0337 0.1319 0.051 Uiso calc R 1
H H6B 0.3409 -0.2131 0.1772 0.051 Uiso calc R 1
C C7 0.3822(2) -0.2636(2) 0.4120(2) 0.0431(5) Uani d . 1
H H7A 0.3584 -0.2461 0.4985 0.052 Uiso calc R 1
H H7B 0.4956 -0.2974 0.3906 0.052 Uiso calc R 1
C C8 0.3039(3) -0.3935(3) 0.4132(3) 0.0678(7) Uani d . 1
H H8A 0.1914 -0.3611 0.4320 0.102 Uiso calc R 1
H H8B 0.3363 -0.4823 0.4782 0.102 Uiso calc R 1
H H8C 0.3345 -0.4193 0.3304 0.102 Uiso calc R 1
C C9 0.1681(2) -0.0495(2) 0.3533(2) 0.0417(4) Uani d . 1
H H9A 0.1343 -0.0749 0.4461 0.050 Uiso calc R 1
H H9B 0.1096 -0.0971 0.3159 0.050 Uiso calc R 1
C C10 0.1294(2) 0.1228(2) 0.30508(17) 0.0339(4) Uani d . 1
C C11 -0.0239(2) 0.1986(2) 0.29585(19) 0.0432(5) Uani d . 1
H H11 -0.1032 0.1430 0.3097 0.052 Uiso calc R 1
C C12 -0.0577(2) 0.3576(3) 0.2658(2) 0.0499(5) Uani d . 1
H H12 -0.1606 0.4105 0.2618 0.060 Uiso calc R 1
C C13 0.0626(3) 0.4366(2) 0.2420(2) 0.0497(5) Uani d . 1
H H13 0.0424 0.5439 0.2231 0.060 Uiso calc R 1
C C14 0.2132(2) 0.3542(2) 0.2468(2) 0.0422(5) Uani d . 1
H H14 0.2951 0.4080 0.2265 0.051 Uiso calc R 1

loop_
_atom_site_aniso_label
_atom_site_aniso_U_11
_atom_site_aniso_U_22
_atom_site_aniso_U_33
_atom_site_aniso_U_12
_atom_site_aniso_U_13
_atom_site_aniso_U_23
Mn1 0.02806(16) 0.03521(16) 0.03230(16) -0.00054(11) -0.00843(11) -0.01207(11)
N1 0.0411(9) 0.0418(9) 0.0341(8) 0.0000(7) -0.0060(7) -0.0120(7)
N2 0.0367(8) 0.0314(8) 0.0337(8) -0.0023(6) -0.0103(6) -0.0078(6)
N3 0.0331(8) 0.0339(8) 0.0353(8) -0.0007(6) -0.0120(6) -0.0108(6)
N4 0.0299(8) 0.0506(10) 0.0415(9) -0.0157(7) -0.0015(7) -0.0074(8)
N5 0.0528(12) 0.0460(11) 0.0880(17) -0.0103(9) -0.0229(12) -0.0160(11)
N6 0.117(2) 0.0869(18) 0.0745(17) -0.0413(17) 0.0034(16) -0.0039(14)
N7 0.0392(9) 0.0495(10) 0.0357(9) 0.0103(8) -0.0134(7) -0.0176(7)
N8 0.0343(9) 0.0413(9) 0.0350(8) -0.0034(8) -0.0072(7) -0.0096(7)
N9 0.0529(12) 0.0653(13) 0.0658(13) 0.0207(11) -0.0055(10) -0.0218(11)
C1 0.0417(12) 0.0578(13) 0.0386(11) -0.0025(10) -0.0031(9) -0.0090(9)
C2 0.0488(13) 0.0725(16) 0.0356(11) 0.0113(11) -0.0004(10) -0.0084(11)
C3 0.0737(17) 0.0604(15) 0.0398(12) 0.0247(13) -0.0076(11) -0.0204(11)
C4 0.0759(17) 0.0481(12) 0.0418(11) 0.0069(11) -0.0152(11) -0.0219(10)
C5 0.0509(12) 0.0394(10) 0.0289(9) 0.0027(9) -0.0117(8) -0.0103(8)
C6 0.0513(12) 0.0439(11) 0.0389(10) -0.0043(9) -0.0168(9) -0.0154(9)
C7 0.0483(12) 0.0328(10) 0.0471(11) -0.0039(8) -0.0156(9) -0.0048(8)
C8 0.0824(18) 0.0372(12) 0.0875(19) -0.0145(12) -0.0279(15) -0.0069(12)
C9 0.0348(10) 0.0414(11) 0.0471(11) -0.0086(8) -0.0081(8) -0.0055(9)
C10 0.0336(10) 0.0394(10) 0.0293(9) -0.0034(8) -0.0088(7) -0.0093(7)
C11 0.0309(10) 0.0556(12) 0.0419(11) -0.0034(9) -0.0095(8) -0.0108(9)
C12 0.0383(11) 0.0559(13) 0.0500(12) 0.0118(10) -0.0149(9) -0.0157(10)
C13 0.0552(13) 0.0375(11) 0.0564(13) 0.0089(9) -0.0223(11) -0.0160(9)
C14 0.0455(11) 0.0352(10) 0.0502(12) -0.0026(8) -0.0188(9) -0.0128(9)

loop_
_atom_type_symbol
_atom_type_description
_atom_type_scat_dispersion_real
_atom_type_scat_dispersion_imag
_atom_type_scat_source
C C 0.0033 0.0016 'International Tables Vol C Tables 4.2.6.8 and 6.1.1.4'
H H 0.0000 0.0000 'International Tables Vol C Tables 4.2.6.8 and 6.1.1.4'
N N 0.0061 0.0033 'International Tables Vol C Tables 4.2.6.8 and 6.1.1.4'
Mn Mn 0.3368 0.7283 'International Tables Vol C Tables 4.2.6.8 and 6.1.1.4'

loop_
_geom_angle_atom_site_label_1
_geom_angle_atom_site_label_2
_geom_angle_atom_site_label_3
_geom_angle_site_symmetry_3
_geom_angle
_geom_angle_publ_flag
N1 Mn1 N2 . 72.88(6) y
N1 Mn1 N3 . 108.85(6) y
N1 Mn1 N4 . 91.00(6) y
N1 Mn1 N7 . 88.39(6) y
N1 Mn1 N7 2_656 157.36(6) y
N2 Mn1 N3 . 72.11(5) y
N2 Mn1 N4 . 151.84(6) y
N2 Mn1 N7 . 100.79(6) y
N2 Mn1 N7 2_656 94.86(6) y
N3 Mn1 N4 . 92.46(6) y
N3 Mn1 N7 . 157.59(6) y
N3 Mn1 N7 2_656 84.29(6) y
N4 Mn1 N7 . 101.69(7) y
N4 Mn1 N7 2_656 107.18(6) y
N7 Mn1 N7 2_656 75.02(6) y
C1 N1 C5 . 118.35(17) ?
C1 N1 Mn1 . 123.68(14) ?
C5 N1 Mn1 . 115.35(13) ?
C9 N2 C6 . 110.21(15) ?
C9 N2 C7 . 111.61(15) ?
C6 N2 C7 . 112.05(15) ?
C9 N2 Mn1 . 108.09(11) ?
C6 N2 Mn1 . 105.39(11) ?
C7 N2 Mn1 . 109.23(11) ?
C10 N3 C14 . 118.12(16) ?
C10 N3 Mn1 . 117.57(12) ?
C14 N3 Mn1 . 122.89(12) ?
N5 N4 Mn1 . 123.86(15) ?
N4 N5 N6 . 175.6(2) ?
N8 N7 Mn1 . 127.53(13) ?
N8 N7 Mn1 2_656 126.22(13) ?
Mn1 N7 Mn1 2_656 104.98(6) ?
N9 N8 N7 . 179.5(2) ?
N1 C1 C2 . 123.0(2) ?
N1 C1 H1 . 118.5 ?
C2 C1 H1 . 118.5 ?
C3 C2 C1 . 118.3(2) ?
C3 C2 H2 . 120.8 ?
C1 C2 H2 . 120.8 ?
C2 C3 C4 . 120.0(2) ?
C2 C3 H3 . 120.0 ?
C4 C3 H3 . 120.0 ?
C3 C4 C5 . 118.3(2) ?
C3 C4 H4 . 120.8 ?
C5 C4 H4 . 120.8 ?
N1 C5 C4 . 122.0(2) ?
N1 C5 C6 . 115.01(16) ?
C4 C5 C6 . 123.0(2) ?
N2 C6 C5 . 110.34(15) ?
N2 C6 H6A . 109.6 ?
C5 C6 H6A . 109.6 ?
N2 C6 H6B . 109.6 ?
C5 C6 H6B . 109.6 ?
H6A C6 H6B . 108.1 ?
N2 C7 C8 . 116.23(17) ?
N2 C7 H7A . 108.2 ?
C8 C7 H7A . 108.2 ?
N2 C7 H7B . 108.2 ?
C8 C7 H7B . 108.2 ?
H7A C7 H7B . 107.4 ?
C7 C8 H8A . 109.5 ?
C7 C8 H8B . 109.5 ?
H8A C8 H8B . 109.5 ?
C7 C8 H8C . 109.5 ?
H8A C8 H8C . 109.5 ?
H8B C8 H8C . 109.5 ?
N2 C9 C10 . 112.97(15) ?
N2 C9 H9A . 109.0 ?
C10 C9 H9A . 109.0 ?
N2 C9 H9B . 109.0 ?
C10 C9 H9B . 109.0 ?
H9A C9 H9B . 107.8 ?
N3 C10 C11 . 121.75(17) ?
N3 C10 C9 . 117.10(16) ?
C11 C10 C9 . 121.02(17) ?
C12 C11 C10 . 119.25(19) ?
C12 C11 H11 . 120.4 ?
C10 C11 H11 . 120.4 ?
C13 C12 C11 . 119.06(19) ?
C13 C12 H12 . 120.5 ?
C11 C12 H12 . 120.5 ?
C14 C13 C12 . 118.69(19) ?
C14 C13 H13 . 120.7 ?
C12 C13 H13 . 120.7 ?
N3 C14 C13 . 123.02(19) ?
N3 C14 H14 . 118.5 ?
C13 C14 H14 . 118.5 ?

loop_
_geom_bond_atom_site_label_1
_geom_bond_atom_site_label_2
_geom_bond_site_symmetry_2
_geom_bond_distance
_geom_bond_publ_flag
Mn1 N1 . 2.3180(16) y
Mn1 N2 . 2.3728(15) y
Mn1 N3 . 2.2617(15) y
Mn1 N4 . 2.1832(17) y
Mn1 N7 . 2.2226(16) y
Mn1 N7 2_656 2.2628(16) y
N1 C1 . 1.337(3) ?
N1 C5 . 1.339(3) ?
N2 C9 . 1.464(2) ?
N2 C6 . 1.475(2) ?
N2 C7 . 1.489(2) ?
N3 C10 . 1.340(2) ?
N3 C14 . 1.341(2) ?
N4 N5 . 1.170(3) ?
N5 N6 . 1.210(3) ?
N7 N8 . 1.186(2) ?
N7 Mn1 2_656 2.2628(16) ?
N8 N9 . 1.145(2) ?
C1 C2 . 1.377(3) ?
C1 H1 . 0.930 ?
C2 C3 . 1.366(4) ?
C2 H2 . 0.930 ?
C3 C4 . 1.381(4) ?
C3 H3 . 0.930 ?
C4 C5 . 1.388(3) ?
C4 H4 . 0.930 ?
C5 C6 . 1.497(3) ?
C6 H6A . 0.970 ?
C6 H6B . 0.970 ?
C7 C8 . 1.517(3) ?
C7 H7A . 0.970 ?
C7 H7B . 0.970 ?
C8 H8A . 0.960 ?
C8 H8B . 0.960 ?
C8 H8C . 0.960 ?
C9 C10 . 1.505(3) ?
C9 H9A . 0.970 ?
C9 H9B . 0.970 ?
C10 C11 . 1.384(3) ?
C11 C12 . 1.378(3) ?
C11 H11 . 0.930 ?
C12 C13 . 1.372(3) ?
C12 H12 . 0.930 ?
C13 C14 . 1.372(3) ?
C13 H13 . 0.930 ?
C14 H14 . 0.930 ?

loop_
_geom_torsion_atom_site_label_1
_geom_torsion_atom_site_label_2
_geom_torsion_atom_site_label_3
_geom_torsion_atom_site_label_4
_geom_torsion_site_symmetry_1
_geom_torsion_site_symmetry_4
_geom_torsion
N4 Mn1 N1 C1 . . 47.77(16)
N7 Mn1 N1 C1 . . -53.90(16)
N3 Mn1 N1 C1 . . 140.71(15)
N7 Mn1 N1 C1 2_656 . -96.2(2)
N2 Mn1 N1 C1 . . -155.70(17)
N4 Mn1 N1 C5 . . -150.93(13)
N7 Mn1 N1 C5 . . 107.41(14)
N3 Mn1 N1 C5 . . -57.99(14)
N7 Mn1 N1 C5 2_656 . 65.1(2)
N2 Mn1 N1 C5 . . 5.60(13)
N4 Mn1 N2 C9 . . -88.86(16)
N7 Mn1 N2 C9 . . 128.67(12)
N3 Mn1 N2 C9 . . -29.36(11)
N7 Mn1 N2 C9 2_656 . 53.03(12)
N1 Mn1 N2 C9 . . -146.41(12)
N4 Mn1 N2 C6 . . 28.97(18)
N7 Mn1 N2 C6 . . -113.49(11)
N3 Mn1 N2 C6 . . 88.47(12)
N7 Mn1 N2 C6 2_656 . 170.86(11)
N1 Mn1 N2 C6 . . -28.57(11)
N4 Mn1 N2 C7 . . 149.52(14)
N7 Mn1 N2 C7 . . 7.06(13)
N3 Mn1 N2 C7 . . -150.98(13)
N7 Mn1 N2 C7 2_656 . -68.59(12)
N1 Mn1 N2 C7 . . 91.98(12)
N4 Mn1 N3 C10 . . 176.61(13)
N7 Mn1 N3 C10 . . -53.9(2)
N7 Mn1 N3 C10 2_656 . -76.36(13)
N1 Mn1 N3 C10 . . 84.71(13)
N2 Mn1 N3 C10 . . 20.63(12)
N4 Mn1 N3 C14 . . -17.25(15)
N7 Mn1 N3 C14 . . 112.24(19)
N7 Mn1 N3 C14 2_656 . 89.77(15)
N1 Mn1 N3 C14 . . -109.15(15)
N2 Mn1 N3 C14 . . -173.23(16)
N7 Mn1 N4 N5 . . 113.73(18)
N3 Mn1 N4 N5 . . -83.75(18)
N7 Mn1 N4 N5 2_656 . -168.53(17)
N1 Mn1 N4 N5 . . 25.17(18)
N2 Mn1 N4 N5 . . -28.6(2)
N4 Mn1 N7 N8 . . -87.43(18)
N3 Mn1 N7 N8 . . 144.52(16)
N7 Mn1 N7 N8 2_656 . 167.7(2)
N1 Mn1 N7 N8 . . 3.26(18)
N2 Mn1 N7 N8 . . 75.50(18)
N4 Mn1 N7 Mn1 . 2_656 104.88(8)
N3 Mn1 N7 Mn1 . 2_656 -23.17(19)
N7 Mn1 N7 Mn1 2_656 2_656 0.0
N1 Mn1 N7 Mn1 . 2_656 -164.43(7)
N2 Mn1 N7 Mn1 . 2_656 -92.19(7)
C5 N1 C1 C2 . . -1.7(3)
Mn1 N1 C1 C2 . . 159.13(16)
N1 C1 C2 C3 . . 0.1(3)
C1 C2 C3 C4 . . 1.2(3)
C2 C3 C4 C5 . . -0.9(3)
C1 N1 C5 C4 . . 1.9(3)
Mn1 N1 C5 C4 . . -160.42(15)
C1 N1 C5 C6 . . -178.05(17)
Mn1 N1 C5 C6 . . 19.6(2)
C3 C4 C5 N1 . . -0.7(3)
C3 C4 C5 C6 . . 179.31(19)
C9 N2 C6 C5 . . 164.70(15)
C7 N2 C6 C5 . . -70.4(2)
Mn1 N2 C6 C5 . . 48.31(17)
N1 C5 C6 N2 . . -47.7(2)
C4 C5 C6 N2 . . 132.29(19)
C9 N2 C7 C8 . . 61.9(2)
C6 N2 C7 C8 . . -62.2(2)
Mn1 N2 C7 C8 . . -178.59(17)
C6 N2 C9 C10 . . -78.8(2)
C7 N2 C9 C10 . . 156.05(16)
Mn1 N2 C9 C10 . . 35.92(18)
C14 N3 C10 C11 . . 1.6(3)
Mn1 N3 C10 C11 . . 168.38(14)
C14 N3 C10 C9 . . -174.46(17)
Mn1 N3 C10 C9 . . -7.6(2)
N2 C9 C10 N3 . . -20.8(2)
N2 C9 C10 C11 . . 163.19(17)
N3 C10 C11 C12 . . -3.4(3)
C9 C10 C11 C12 . . 172.47(18)
C10 C11 C12 C13 . . 1.9(3)
C11 C12 C13 C14 . . 1.1(3)
C10 N3 C14 C13 . . 1.7(3)
Mn1 N3 C14 C13 . . -164.33(15)
C12 C13 C14 N3 . . -3.1(3)
